data_7228798
loop_
_publ_author_name
'Avasthi, Ilesha'
'Khanna, Shruti'
'Tripathi, Santosh K.'
'Verma, Sandeep'

_publ_section_title
;
 N9 substituent mediated structural tuning of copper--purine complexes:
 chelate effect and thin film studies
;
_journal_name_full CrystEngComm
_journal_paper_doi 10.1039/C7CE01017F
_journal_year 2017
_chemical_formula_moiety 'C12 H9 Cl1 N4'
_chemical_formula_sum 'C12 H9 Cl N4'
_chemical_formula_weight 244.68
_chemical_name_common '9-benzyl 6-chloro purine'
_chemical_name_systematic
;
 ?
;
_space_group_IT_number 14
_symmetry_cell_setting monoclinic
_symmetry_space_group_name_Hall '-P 2yn'
_symmetry_space_group_name_H-M 'P 1 21/n 1'
_atom_sites_solution_hydrogens geom
_atom_sites_solution_primary direct
_atom_sites_solution_secondary difmap
_audit_creation_method SHELXL-97
_audit_update_record
;
2016-12-28 deposited with the CCDC.
2017-07-10 downloaded from the CCDC.
;
_cell_angle_alpha 90.00
_cell_angle_beta 93.474(3)
_cell_angle_gamma 90.00
_cell_formula_units_Z 4
_cell_length_a 4.8996(8)
_cell_length_b 24.168(4)
_cell_length_c 9.3291(15)
_cell_measurement_reflns_used 2710
_cell_measurement_temperature 100(2)
_cell_measurement_theta_max 28.3
_cell_measurement_theta_min 2.3
_cell_volume 1102.7(3)
_computing_cell_refinement 'SMART 5.628 (Bruker, 2003)'
_computing_data_collection 'SMART 5.628 (Bruker, 2003)'
_computing_data_reduction 'SAINT+ 6.45  (Bruker, 2003)'
_computing_molecular_graphics 'diamond 3.1d'
_computing_structure_refinement 'SHELXL-97 (Sheldrick, 1997)'
_computing_structure_solution Sir92
_diffrn_ambient_temperature 100(2)
_diffrn_measured_fraction_theta_full 0.982
_diffrn_measured_fraction_theta_max 0.982
_diffrn_measurement_device_type 'CCD area Detector'
_diffrn_measurement_method 'Phi-Omega scans'
_diffrn_radiation_monochromator graphite
_diffrn_radiation_source 'fine-focus sealed tube'
_diffrn_radiation_type MoK\a
_diffrn_radiation_wavelength 0.71073
_diffrn_reflns_av_R_equivalents 0.0369
_diffrn_reflns_av_sigmaI/netI 0.0480
_diffrn_reflns_limit_h_max 6
_diffrn_reflns_limit_h_min -6
_diffrn_reflns_limit_k_max 30
_diffrn_reflns_limit_k_min -32
_diffrn_reflns_limit_l_max 12
_diffrn_reflns_limit_l_min -9
_diffrn_reflns_number 7161
_diffrn_reflns_theta_full 28.31
_diffrn_reflns_theta_max 28.31
_diffrn_reflns_theta_min 2.34
_exptl_absorpt_coefficient_mu 0.326
_exptl_absorpt_correction_T_max 0.9619
_exptl_absorpt_correction_T_min 0.9376
_exptl_absorpt_correction_type psi-scan
_exptl_absorpt_process_details '(North et al., 1968)'
_exptl_crystal_colour colourless
_exptl_crystal_density_diffrn 1.474
_exptl_crystal_density_method 'not measured'
_exptl_crystal_description hexagonal
_exptl_crystal_F_000 504
_exptl_crystal_size_max 0.20
_exptl_crystal_size_mid 0.18
_exptl_crystal_size_min 0.16
_refine_diff_density_max 0.503
_refine_diff_density_min -0.468
_refine_diff_density_rms 0.124
_refine_ls_extinction_method none
_refine_ls_goodness_of_fit_ref 1.057
_refine_ls_hydrogen_treatment constr
_refine_ls_matrix_type full
_refine_ls_number_parameters 154
_refine_ls_number_reflns 2710
_refine_ls_number_restraints 0
_refine_ls_restrained_S_all 1.057
_refine_ls_R_factor_all 0.0820
_refine_ls_R_factor_gt 0.0590
_refine_ls_shift/su_max 0.000
_refine_ls_shift/su_mean 0.000
_refine_ls_structure_factor_coef Fsqd
_refine_ls_weighting_details 'calc w=1/[\s^2^(Fo^2^)+(0.1181P)^2^+1.4159P] where P=(Fo^2^+2Fc^2^)/3'
_refine_ls_weighting_scheme calc
_refine_ls_wR_factor_gt 0.1519
_refine_ls_wR_factor_ref 0.2173
_reflns_number_gt 2081
_reflns_number_total 2710
_reflns_threshold_expression >2sigma(I)
_cod_data_source_file c7ce01017f2.cif
_cod_data_source_block 25novbm
_cod_original_cell_volume 1102.6(3)
_cod_original_sg_symbol_H-M P121/n1
_cod_database_code 7228798

loop_
_symmetry_equiv_pos_as_xyz
'x, y, z'
'-x+1/2, y+1/2, -z+1/2'
'-x, -y, -z'
'x-1/2, -y-1/2, z-1/2'

loop_
_atom_site_label
_atom_site_type_symbol
_atom_site_fract_x
_atom_site_fract_y
_atom_site_fract_z
_atom_site_U_iso_or_equiv
_atom_site_adp_type
_atom_site_occupancy
_atom_site_symmetry_multiplicity
_atom_site_calc_flag
_atom_site_refinement_flags
Cl1 Cl 0.75245(17) 0.64782(3) 0.73121(9) 0.0338(3) Uani 1 1 d .
N3 N 1.2268(5) 0.49322(11) 0.6401(3) 0.0258(5) Uani 1 1 d .
N1 N 1.1214(5) 0.58995(11) 0.6052(3) 0.0284(6) Uani 1 1 d .
N7 N 0.7016(5) 0.52596(10) 0.8768(3) 0.0238(5) Uani 1 1 d .
N9 N 0.9421(5) 0.45087(10) 0.8154(3) 0.0232(5) Uani 1 1 d .
C6 C 0.9341(6) 0.58805(12) 0.7005(3) 0.0251(6) Uani 1 1 d .
C13 C 0.5178(7) 0.28969(12) 0.9302(4) 0.0310(7) Uani 1 1 d .
H13 H 0.4541 0.2749 1.0139 0.037 Uiso 1 1 calc R
C10 C 1.0493(6) 0.39371(12) 0.8227(4) 0.0282(6) Uani 1 1 d .
H10A H 1.1586 0.3888 0.9120 0.034 Uiso 1 1 calc R
H10B H 1.1670 0.3877 0.7442 0.034 Uiso 1 1 calc R
C5 C 0.8794(6) 0.53989(11) 0.7735(3) 0.0221(6) Uani 1 1 d .
C14 C 0.4034(7) 0.27286(12) 0.7979(4) 0.0310(7) Uani 1 1 d .
H14 H 0.2641 0.2466 0.7927 0.037 Uiso 1 1 calc R
C15 C 0.4977(7) 0.29534(13) 0.6730(4) 0.0317(7) Uani 1 1 d .
H15 H 0.4208 0.2843 0.5840 0.038 Uiso 1 1 calc R
C2 C 1.2585(6) 0.54301(14) 0.5810(3) 0.0287(7) Uani 1 1 d .
H2 H 1.3925 0.5455 0.5148 0.034 Uiso 1 1 calc R
C12 C 0.7266(6) 0.32847(13) 0.9386(3) 0.0290(6) Uani 1 1 d .
H12 H 0.8035 0.3392 1.0279 0.035 Uiso 1 1 calc R
C4 C 1.0329(6) 0.49344(12) 0.7354(3) 0.0233(6) Uani 1 1 d .
C11 C 0.8218(6) 0.35143(11) 0.8141(3) 0.0248(6) Uani 1 1 d .
C8 C 0.7483(6) 0.47277(12) 0.8971(3) 0.0235(6) Uani 1 1 d .
H8 H 0.6558 0.4518 0.9623 0.028 Uiso 1 1 calc R
C16 C 0.7061(7) 0.33422(12) 0.6809(3) 0.0280(6) Uani 1 1 d .
H16 H 0.7694 0.3490 0.5970 0.034 Uiso 1 1 calc R

loop_
_atom_site_aniso_label
_atom_site_aniso_U_11
_atom_site_aniso_U_22
_atom_site_aniso_U_33
_atom_site_aniso_U_23
_atom_site_aniso_U_13
_atom_site_aniso_U_12
Cl1 0.0400(5) 0.0223(4) 0.0386(5) 0.0007(3) -0.0017(3) -0.0011(3)
N3 0.0245(13) 0.0318(13) 0.0211(12) -0.0037(10) 0.0015(9) -0.0050(10)
N1 0.0294(13) 0.0310(13) 0.0245(12) 0.0008(10) -0.0001(10) -0.0087(10)
N7 0.0251(12) 0.0237(12) 0.0228(12) -0.0006(9) 0.0032(9) -0.0011(9)
N9 0.0221(12) 0.0219(11) 0.0257(12) -0.0014(9) 0.0017(9) -0.0006(9)
C6 0.0282(15) 0.0224(13) 0.0241(14) -0.0029(11) -0.0042(11) -0.0040(11)
C13 0.0353(17) 0.0215(14) 0.0364(16) 0.0088(12) 0.0033(13) 0.0020(12)
C10 0.0217(14) 0.0237(14) 0.0393(17) -0.0015(12) 0.0033(12) 0.0039(11)
C5 0.0232(13) 0.0221(13) 0.0206(13) -0.0038(10) -0.0018(10) -0.0060(10)
C14 0.0312(16) 0.0195(14) 0.0426(18) -0.0006(12) 0.0030(13) 0.0030(12)
C15 0.0378(17) 0.0247(15) 0.0323(16) -0.0060(12) -0.0009(13) -0.0013(12)
C2 0.0279(15) 0.0384(17) 0.0197(13) -0.0004(12) 0.0012(11) -0.0081(12)
C12 0.0306(15) 0.0280(15) 0.0281(15) 0.0018(12) -0.0021(12) 0.0044(12)
C4 0.0230(14) 0.0269(14) 0.0199(13) -0.0030(11) -0.0004(10) -0.0042(11)
C11 0.0233(14) 0.0190(13) 0.0318(15) -0.0020(11) 0.0001(11) 0.0047(10)
C8 0.0232(13) 0.0252(14) 0.0221(13) -0.0008(10) 0.0018(10) -0.0028(10)
C16 0.0358(16) 0.0217(14) 0.0265(14) -0.0001(11) 0.0026(12) 0.0011(12)

loop_
_atom_type_symbol
_atom_type_description
_atom_type_scat_dispersion_real
_atom_type_scat_dispersion_imag
_atom_type_scat_source
C C 0.0033 0.0016 'International Tables Vol C Tables 4.2.6.8 and 6.1.1.4'
H H 0.0000 0.0000 'International Tables Vol C Tables 4.2.6.8 and 6.1.1.4'
N N 0.0061 0.0033 'International Tables Vol C Tables 4.2.6.8 and 6.1.1.4'
Cl Cl 0.1484 0.1585 'International Tables Vol C Tables 4.2.6.8 and 6.1.1.4'

loop_
_geom_angle_atom_site_label_1
_geom_angle_atom_site_label_2
_geom_angle_atom_site_label_3
_geom_angle
C2 N3 C4 112.0(3)
C6 N1 C2 117.4(3)
C8 N7 C5 103.1(2)
C4 N9 C8 106.0(2)
C4 N9 C10 127.2(2)
C8 N9 C10 126.6(2)
N1 C6 C5 121.7(3)
N1 C6 Cl1 118.0(2)
C5 C6 Cl1 120.3(2)
C14 C13 C12 120.4(3)
C14 C13 H13 119.8
C12 C13 H13 119.8
N9 C10 C11 111.8(2)
N9 C10 H10A 109.3
C11 C10 H10A 109.3
N9 C10 H10B 109.3
C11 C10 H10B 109.3
H10A C10 H10B 107.9
N7 C5 C6 134.3(3)
N7 C5 C4 110.6(2)
C6 C5 C4 115.1(3)
C13 C14 C15 119.7(3)
C13 C14 H14 120.2
C15 C14 H14 120.2
C16 C15 C14 120.1(3)
C16 C15 H15 119.9
C14 C15 H15 119.9
N3 C2 N1 128.2(3)
N3 C2 H2 115.9
N1 C2 H2 115.9
C13 C12 C11 120.4(3)
C13 C12 H12 119.8
C11 C12 H12 119.8
N3 C4 N9 129.0(3)
N3 C4 C5 125.6(3)
N9 C4 C5 105.5(2)
C12 C11 C16 119.0(3)
C12 C11 C10 120.6(3)
C16 C11 C10 120.4(3)
N7 C8 N9 114.8(2)
N7 C8 H8 122.6
N9 C8 H8 122.6
C15 C16 C11 120.4(3)
C15 C16 H16 119.8
C11 C16 H16 119.8

loop_
_geom_bond_atom_site_label_1
_geom_bond_atom_site_label_2
_geom_bond_distance
Cl1 C6 1.730(3)
N3 C2 1.336(4)
N3 C4 1.340(4)
N1 C6 1.317(4)
N1 C2 1.344(4)
N7 C8 1.317(4)
N7 C5 1.379(4)
N9 C4 1.361(4)
N9 C8 1.361(4)
N9 C10 1.478(4)
C6 C5 1.383(4)
C13 C14 1.385(5)
C13 C12 1.386(4)
C13 H13 0.9300
C10 C11 1.511(4)
C10 H10A 0.9700
C10 H10B 0.9700
C5 C4 1.409(4)
C14 C15 1.390(5)
C14 H14 0.9300
C15 C16 1.386(4)
C15 H15 0.9300
C2 H2 0.9300
C12 C11 1.393(4)
C12 H12 0.9300
C11 C16 1.398(4)
C8 H8 0.9300
C16 H16 0.9300

loop_
_geom_torsion_atom_site_label_1
_geom_torsion_atom_site_label_2
_geom_torsion_atom_site_label_3
_geom_torsion_atom_site_label_4
_geom_torsion
C2 N1 C6 C5 0.1(4)
C2 N1 C6 Cl1 -179.2(2)
C4 N9 C10 C11 -134.9(3)
C8 N9 C10 C11 51.3(4)
C8 N7 C5 C6 178.3(3)
C8 N7 C5 C4 -0.6(3)
N1 C6 C5 N7 179.5(3)
Cl1 C6 C5 N7 -1.3(5)
N1 C6 C5 C4 -1.6(4)
Cl1 C6 C5 C4 177.6(2)
C12 C13 C14 C15 -0.4(5)
C13 C14 C15 C16 0.3(5)
C4 N3 C2 N1 -0.9(4)
C6 N1 C2 N3 1.3(5)
C14 C13 C12 C11 0.7(5)
C2 N3 C4 N9 179.4(3)
C2 N3 C4 C5 -1.0(4)
C8 N9 C4 N3 178.8(3)
C10 N9 C4 N3 4.0(5)
C8 N9 C4 C5 -1.0(3)
C10 N9 C4 C5 -175.7(3)
N7 C5 C4 N3 -178.7(3)
C6 C5 C4 N3 2.1(4)
N7 C5 C4 N9 1.0(3)
C6 C5 C4 N9 -178.1(2)
C13 C12 C11 C16 -0.8(4)
C13 C12 C11 C10 180.0(3)
N9 C10 C11 C12 -96.2(3)
N9 C10 C11 C16 84.7(3)
C5 N7 C8 N9 0.0(3)
C4 N9 C8 N7 0.6(3)
C10 N9 C8 N7 175.5(3)
C14 C15 C16 C11 -0.4(5)
C12 C11 C16 C15 0.7(4)
C10 C11 C16 C15 179.9(3)
